data_7047520
loop_
_publ_author_name
'Urban, Mateusz'
'G\'orka, Patrycja'
'Nawara, Krzysztof'
'Wo\'zniak, Krzysztof'
'Durka, Krzysztof'
'Luli\'nski, Sergiusz'

_publ_section_title
;
 The effect of conformational isomerism on the optical properties of
 bis(8-oxyquinolato) diboron complexes with a 2,2'-biphenyl backbone.
;
_journal_issue 44
_journal_name_full 'Dalton transactions (Cambridge, England : 2003)'
_journal_page_first 15670
_journal_page_last 15684
_journal_paper_doi 10.1039/c8dt03197e
_journal_volume 47
_journal_year 2018
_chemical_formula_moiety 'C54 H30 B2 F8 N2 O2'
_chemical_formula_sum 'C54 H30 B2 F8 N2 O2'
_chemical_formula_weight 912.42
_chemical_name_systematic
;
2,2'-(perfluoro-[1,1'-biphenyl]-2,2'-diyl)bis(2-([1,1'-biphenyl]-2-yl)-2H-2l4,3l4-[1,3,2]oxazaborolo[5,4,3-ij]quinoline)
;
_space_group_crystal_system triclinic
_space_group_IT_number 2
_space_group_name_Hall '-P 1'
_space_group_name_H-M_alt 'P -1'
_symmetry_space_group_name_Hall '-P 1'
_symmetry_space_group_name_H-M 'P -1'
_atom_sites_solution_hydrogens geom
_audit_creation_method SHELXL-2013
_audit_update_record
;
2018-07-22 deposited with the CCDC.
2018-09-12 downloaded from the CCDC.
;
_cell_angle_alpha 77.924(2)
_cell_angle_beta 76.456(2)
_cell_angle_gamma 81.249(2)
_cell_formula_units_Z 2
_cell_length_a 11.4963(2)
_cell_length_b 11.8442(2)
_cell_length_c 15.9638(3)
_cell_measurement_reflns_used 16851
_cell_measurement_temperature 100(2)
_cell_measurement_theta_max 71.4370
_cell_measurement_theta_min 2.8840
_cell_volume 2054.29(7)
_computing_cell_refinement
;
CrysAlisPro, Agilent Technologies,
Version 1.171.37.33 (release 27-03-2014 CrysAlis171 .NET)
(compiled Mar 27 2014,17:12:48)
;
_computing_data_collection
;
CrysAlisPro, Agilent Technologies,
Version 1.171.37.33 (release 27-03-2014 CrysAlis171 .NET)
(compiled Mar 27 2014,17:12:48)
;
_computing_data_reduction
;
CrysAlisPro, Agilent Technologies,
Version 1.171.37.33 (release 27-03-2014 CrysAlis171 .NET)
(compiled Mar 27 2014,17:12:48)
;
_diffrn_ambient_environment N~2~
_diffrn_ambient_temperature 100.00(10)
_diffrn_detector 'CCD plate'
_diffrn_detector_area_resol_mean 5.2195
_diffrn_detector_type Atlas
_diffrn_measured_fraction_theta_full 1.000
_diffrn_measured_fraction_theta_max 0.986
_diffrn_measurement_device 'four-circle diffractometer'
_diffrn_measurement_device_type 'SuperNova, Dual, Cu at zero, Atlas'
_diffrn_radiation_monochromator mirror
_diffrn_radiation_probe x-ray
_diffrn_radiation_type 'Cu K\a'
_diffrn_radiation_wavelength 1.54184
_diffrn_reflns_av_R_equivalents 0.0219
_diffrn_reflns_av_unetI/netI 0.0192
_diffrn_reflns_Laue_measured_fraction_full 1.000
_diffrn_reflns_Laue_measured_fraction_max 0.986
_diffrn_reflns_limit_h_max 11
_diffrn_reflns_limit_h_min -14
_diffrn_reflns_limit_k_max 14
_diffrn_reflns_limit_k_min -14
_diffrn_reflns_limit_l_max 18
_diffrn_reflns_limit_l_min -19
_diffrn_reflns_number 30427
_diffrn_reflns_point_group_measured_fraction_full 1.000
_diffrn_reflns_point_group_measured_fraction_max 0.986
_diffrn_reflns_theta_full 67.679
_diffrn_reflns_theta_max 71.415
_diffrn_reflns_theta_min 2.895
_diffrn_source 'sealed X-ray tube'
_diffrn_source_type 'SuperNova (Cu) X-ray Source'
_exptl_absorpt_coefficient_mu 0.963
_exptl_absorpt_correction_T_max 0.989
_exptl_absorpt_correction_T_min 0.978
_exptl_absorpt_correction_type gaussian
_exptl_absorpt_process_details
;
CrysAlisPro, Agilent Technologies,
Version 1.171.37.33 (release 27-03-2014 CrysAlis171 .NET)
(compiled Mar 27 2014,17:12:48)
Numerical absorption correction based on gaussian integration over
            a multifaceted crystal model
Empirical absorption correction using spherical harmonics,
 implemented in SCALE3 ABSPACK scaling algorithm.
;
_exptl_crystal_colour yellow
_exptl_crystal_density_diffrn 1.475
_exptl_crystal_description block
_exptl_crystal_F_000 932
_exptl_crystal_preparation Luminescent
_exptl_crystal_recrystallization_method 'Re-crystallisation from solvent: benzene'
_exptl_crystal_size_max 0.1433
_exptl_crystal_size_mid 0.1180
_exptl_crystal_size_min 0.0691
_refine_diff_density_max 0.405
_refine_diff_density_min -0.209
_refine_diff_density_rms 0.041
_refine_ls_extinction_method none
_refine_ls_goodness_of_fit_ref 1.030
_refine_ls_hydrogen_treatment constr
_refine_ls_matrix_type full
_refine_ls_number_parameters 613
_refine_ls_number_reflns 7905
_refine_ls_number_restraints 0
_refine_ls_restrained_S_all 1.030
_refine_ls_R_factor_all 0.0417
_refine_ls_R_factor_gt 0.0346
_refine_ls_shift/su_max 0.000
_refine_ls_shift/su_mean 0.000
_refine_ls_structure_factor_coef Fsqd
_refine_ls_weighting_details 'w=1/[\s^2^(Fo^2^)+(0.0451P)^2^+0.9054P] where P=(Fo^2^+2Fc^2^)/3'
_refine_ls_weighting_scheme calc
_refine_ls_wR_factor_gt 0.0887
_refine_ls_wR_factor_ref 0.0935
_reflns_Friedel_coverage 0.000
_reflns_number_gt 6832
_reflns_number_total 7905
_reflns_threshold_expression 'I > 2\s(I)'
_cod_data_source_file c8dt03197e3.cif
_cod_data_source_block 2_anti
_cod_depositor_comments 'Adding full bibliography for 7047519--7047520.cif.'
_cod_database_code 7047520
_shelx_space_group_comment
;
The symmetry employed for this shelxl refinement is uniquely defined
by the following loop, which should always be used as a source of
symmetry information in preference to the above space-group names.
They are only intended as comments.
;
_shelxl_version_number 2013-4

loop_
_space_group_symop_operation_xyz
'x, y, z'
'-x, -y, -z'

loop_
_atom_site_label
_atom_site_type_symbol
_atom_site_fract_x
_atom_site_fract_y
_atom_site_fract_z
_atom_site_U_iso_or_equiv
_atom_site_adp_type
_atom_site_occupancy
_atom_site_site_symmetry_order
_atom_site_calc_flag
_atom_site_refinement_flags_posn
_atom_site_refinement_flags_adp
F8 F -0.09558(8) 0.40196(7) 0.37626(6) 0.02697(19) Uani 1 1 d . .
F6 F -0.25789(7) 0.15719(8) 0.24930(6) 0.0280(2) Uani 1 1 d . .
F7 F -0.27870(7) 0.35101(8) 0.31999(6) 0.0292(2) Uani 1 1 d . .
F5 F -0.05011(7) 0.01275(7) 0.23943(6) 0.02596(19) Uani 1 1 d . .
F3 F 0.25560(8) -0.22062(8) 0.42436(6) 0.0319(2) Uani 1 1 d . .
F4 F 0.06459(8) -0.05745(8) 0.43099(6) 0.0285(2) Uani 1 1 d . .
F1 F 0.42892(7) -0.03031(8) 0.14579(5) 0.0282(2) Uani 1 1 d . .
F2 F 0.43979(8) -0.20188(8) 0.27984(6) 0.0309(2) Uani 1 1 d . .
O2 O 0.24284(8) 0.17595(8) 0.37138(6) 0.0209(2) Uani 1 1 d . .
O1 O 0.11548(9) 0.22816(9) 0.13187(6) 0.0221(2) Uani 1 1 d . .
N1 N 0.23780(11) 0.09880(10) 0.04140(8) 0.0210(2) Uani 1 1 d . .
N2 N 0.10684(10) 0.27877(10) 0.47521(8) 0.0196(2) Uani 1 1 d . .
C6 C 0.14656(12) 0.04538(12) 0.29051(9) 0.0194(3) Uani 1 1 d . .
C8 C 0.02923(12) 0.23161(12) 0.34096(9) 0.0198(3) Uani 1 1 d . .
C10 C -0.17678(13) 0.27841(13) 0.31595(9) 0.0231(3) Uani 1 1 d . .
C54 C 0.18153(12) 0.19505(12) 0.51443(9) 0.0207(3) Uani 1 1 d . .
C7 C 0.03704(12) 0.13165(12) 0.30405(9) 0.0190(3) Uani 1 1 d . .
C3 C 0.34227(13) -0.12305(13) 0.28366(10) 0.0238(3) Uani 1 1 d . .
C44 C 0.05798(13) 0.20816(12) 0.07306(9) 0.0217(3) Uani 1 1 d . .
C26 C 0.13949(13) 0.44341(13) 0.23572(9) 0.0246(3) Uani 1 1 d . .
H26 H 0.0850 0.4030 0.2198 0.030 Uiso 1 1 calc R U
C13 C 0.34962(13) 0.23481(12) 0.10356(9) 0.0221(3) Uani 1 1 d . .
C53 C 0.25821(12) 0.13313(12) 0.45304(9) 0.0205(3) Uani 1 1 d . .
C9 C -0.08016(13) 0.30108(12) 0.34506(9) 0.0219(3) Uani 1 1 d . .
C11 C -0.16683(13) 0.17981(13) 0.28094(9) 0.0225(3) Uani 1 1 d . .
C2 C 0.33319(13) -0.03215(13) 0.21485(9) 0.0222(3) Uani 1 1 d . .
C25 C 0.18499(12) 0.39468(12) 0.31133(9) 0.0213(3) Uani 1 1 d . .
C31 C 0.32953(13) 0.41492(12) 0.40659(9) 0.0217(3) Uani 1 1 d . .
C46 C 0.02885(13) 0.34572(13) 0.52407(9) 0.0227(3) Uani 1 1 d . .
H46 H -0.0244 0.4042 0.4976 0.027 Uiso 1 1 calc R U
C5 C 0.15339(13) -0.04819(13) 0.35850(9) 0.0218(3) Uani 1 1 d . .
C1 C 0.23723(12) 0.05449(12) 0.21307(9) 0.0206(3) Uani 1 1 d . .
C33 C 0.35482(14) 0.43608(14) 0.54898(10) 0.0282(3) Uani 1 1 d . .
H33 H 0.3299 0.4730 0.5986 0.034 Uiso 1 1 calc R U
C48 C 0.10068(14) 0.24814(13) 0.65420(10) 0.0260(3) Uani 1 1 d . .
H48 H 0.0976 0.2396 0.7152 0.031 Uiso 1 1 calc R U
C50 C 0.27092(14) 0.08461(13) 0.63125(10) 0.0267(3) Uani 1 1 d . .
H50 H 0.2797 0.0685 0.6904 0.032 Uiso 1 1 calc R U
C4 C 0.24997(14) -0.13254(12) 0.35657(9) 0.0235(3) Uani 1 1 d . .
C36 C 0.42553(13) 0.32683(13) 0.40433(10) 0.0250(3) Uani 1 1 d . .
H36 H 0.4503 0.2890 0.3551 0.030 Uiso 1 1 calc R U
C37 C 0.31875(13) 0.03245(13) -0.00652(10) 0.0250(3) Uani 1 1 d . .
H37 H 0.3949 0.0073 0.0085 0.030 Uiso 1 1 calc R U
C41 C -0.01997(14) 0.15296(14) -0.06723(10) 0.0277(3) Uani 1 1 d . .
H41 H -0.0479 0.1372 -0.1146 0.033 Uiso 1 1 calc R U
C32 C 0.29659(13) 0.46981(13) 0.47939(10) 0.0246(3) Uani 1 1 d . .
H32 H 0.2331 0.5314 0.4813 0.029 Uiso 1 1 calc R U
C23 C 0.13969(14) 0.43940(13) -0.10180(10) 0.0284(3) Uani 1 1 d . .
H23 H 0.0651 0.4869 -0.0920 0.034 Uiso 1 1 calc R U
C47 C 0.02375(14) 0.33142(13) 0.61463(10) 0.0256(3) Uani 1 1 d . .
H47 H -0.0333 0.3797 0.6487 0.031 Uiso 1 1 calc R U
C30 C 0.26874(13) 0.45617(13) 0.33070(9) 0.0218(3) Uani 1 1 d . .
C19 C 0.31433(13) 0.33582(13) -0.04849(9) 0.0238(3) Uani 1 1 d . .
C12 C -0.06055(13) 0.10792(12) 0.27658(9) 0.0213(3) Uani 1 1 d . .
C24 C 0.20474(14) 0.40609(13) -0.03552(10) 0.0252(3) Uani 1 1 d . .
H24 H 0.1744 0.4314 0.0189 0.030 Uiso 1 1 calc R U
C52 C 0.33694(13) 0.04219(13) 0.48202(10) 0.0241(3) Uani 1 1 d . .
H52 H 0.3867 -0.0046 0.4431 0.029 Uiso 1 1 calc R U
C49 C 0.18469(13) 0.17508(13) 0.60344(9) 0.0235(3) Uani 1 1 d . .
C35 C 0.48492(13) 0.29427(13) 0.47336(10) 0.0274(3) Uani 1 1 d . .
H35 H 0.5503 0.2346 0.4709 0.033 Uiso 1 1 calc R U
C18 C 0.41955(13) 0.22775(13) 0.16624(10) 0.0248(3) Uani 1 1 d . .
H18 H 0.3952 0.1831 0.2229 0.030 Uiso 1 1 calc R U
C43 C -0.05536(13) 0.25095(13) 0.05986(10) 0.0257(3) Uani 1 1 d . .
H43 H -0.1075 0.2991 0.0967 0.031 Uiso 1 1 calc R U
C40 C 0.09706(13) 0.10694(13) -0.05349(9) 0.0243(3) Uani 1 1 d . .
C45 C 0.13008(12) 0.13499(12) 0.01808(9) 0.0212(3) Uani 1 1 d . .
C17 C 0.52306(14) 0.28362(14) 0.14852(11) 0.0287(3) Uani 1 1 d . .
H17 H 0.5662 0.2792 0.1933 0.034 Uiso 1 1 calc R U
C38 C 0.29338(14) -0.00101(14) -0.07896(10) 0.0284(3) Uani 1 1 d . .
H38 H 0.3521 -0.0492 -0.1121 0.034 Uiso 1 1 calc R U
C15 C 0.49495(14) 0.35655(13) 0.00261(10) 0.0279(3) Uani 1 1 d . .
H15 H 0.5220 0.3994 -0.0543 0.033 Uiso 1 1 calc R U
C28 C 0.25087(15) 0.60841(14) 0.20448(10) 0.0307(3) Uani 1 1 d . .
H28 H 0.2718 0.6807 0.1696 0.037 Uiso 1 1 calc R U
C16 C 0.56282(14) 0.34543(14) 0.06574(11) 0.0302(3) Uani 1 1 d . .
H16 H 0.6359 0.3800 0.0522 0.036 Uiso 1 1 calc R U
C14 C 0.38711(13) 0.30580(13) 0.02114(9) 0.0235(3) Uani 1 1 d . .
C34 C 0.44962(14) 0.34815(14) 0.54582(10) 0.0284(3) Uani 1 1 d . .
H34 H 0.4902 0.3250 0.5931 0.034 Uiso 1 1 calc R U
C27 C 0.17076(15) 0.54793(14) 0.18341(10) 0.0293(3) Uani 1 1 d . .
H27 H 0.1373 0.5781 0.1331 0.035 Uiso 1 1 calc R U
C39 C 0.18473(14) 0.03509(14) -0.10237(10) 0.0283(3) Uani 1 1 d . .
H39 H 0.1682 0.0119 -0.1515 0.034 Uiso 1 1 calc R U
C42 C -0.09224(14) 0.22080(14) -0.01082(10) 0.0280(3) Uani 1 1 d . .
H42 H -0.1712 0.2490 -0.0196 0.034 Uiso 1 1 calc R U
C20 C 0.35742(15) 0.30185(14) -0.12979(10) 0.0295(3) Uani 1 1 d . .
H20 H 0.4325 0.2554 -0.1402 0.035 Uiso 1 1 calc R U
C29 C 0.30003(14) 0.56150(14) 0.27749(10) 0.0286(3) Uani 1 1 d . .
H29 H 0.3561 0.6018 0.2916 0.034 Uiso 1 1 calc R U
C51 C 0.34157(14) 0.02050(13) 0.57202(10) 0.0265(3) Uani 1 1 d . .
H51 H 0.3965 -0.0417 0.5924 0.032 Uiso 1 1 calc R U
C22 C 0.18278(16) 0.40391(14) -0.18179(10) 0.0318(4) Uani 1 1 d . .
H22 H 0.1380 0.4265 -0.2267 0.038 Uiso 1 1 calc R U
B1 B 0.23745(14) 0.15803(14) 0.12637(10) 0.0213(3) Uani 1 1 d . .
B2 B 0.14139(14) 0.27286(14) 0.36981(10) 0.0205(3) Uani 1 1 d . .
C21 C 0.29209(16) 0.33495(15) -0.19569(10) 0.0337(4) Uani 1 1 d . .
H21 H 0.3223 0.3103 -0.2504 0.040 Uiso 1 1 calc R U

loop_
_atom_site_aniso_label
_atom_site_aniso_U_11
_atom_site_aniso_U_22
_atom_site_aniso_U_33
_atom_site_aniso_U_23
_atom_site_aniso_U_13
_atom_site_aniso_U_12
F8 0.0271(4) 0.0249(4) 0.0317(5) -0.0137(4) -0.0093(4) 0.0057(3)
F6 0.0227(4) 0.0311(5) 0.0336(5) -0.0068(4) -0.0127(4) -0.0019(3)
F7 0.0208(4) 0.0306(5) 0.0362(5) -0.0099(4) -0.0084(4) 0.0069(3)
F5 0.0265(4) 0.0247(4) 0.0311(5) -0.0122(4) -0.0093(4) -0.0011(3)
F3 0.0374(5) 0.0244(5) 0.0271(5) 0.0034(4) -0.0056(4) 0.0044(4)
F4 0.0286(4) 0.0284(5) 0.0225(4) -0.0021(3) 0.0017(3) 0.0011(4)
F1 0.0232(4) 0.0327(5) 0.0234(4) -0.0051(4) -0.0001(3) 0.0056(4)
F2 0.0279(5) 0.0285(5) 0.0315(5) -0.0052(4) -0.0056(4) 0.0109(4)
O2 0.0209(5) 0.0229(5) 0.0194(5) -0.0058(4) -0.0058(4) 0.0015(4)
O1 0.0231(5) 0.0238(5) 0.0193(5) -0.0054(4) -0.0057(4) 0.0021(4)
N1 0.0226(6) 0.0224(6) 0.0180(6) -0.0042(5) -0.0038(5) -0.0018(5)
N2 0.0208(6) 0.0189(6) 0.0201(6) -0.0045(5) -0.0053(5) -0.0025(5)
C6 0.0206(7) 0.0194(7) 0.0206(7) -0.0078(5) -0.0060(5) -0.0011(5)
C8 0.0211(7) 0.0209(7) 0.0167(6) -0.0032(5) -0.0036(5) -0.0011(5)
C10 0.0189(7) 0.0250(7) 0.0228(7) -0.0035(6) -0.0041(5) 0.0040(6)
C54 0.0211(7) 0.0188(7) 0.0226(7) -0.0036(5) -0.0054(5) -0.0027(5)
C7 0.0192(7) 0.0205(7) 0.0166(6) -0.0033(5) -0.0033(5) -0.0007(5)
C3 0.0232(7) 0.0212(7) 0.0273(7) -0.0086(6) -0.0075(6) 0.0062(6)
C44 0.0251(7) 0.0219(7) 0.0171(6) -0.0008(5) -0.0047(5) -0.0025(6)
C26 0.0272(7) 0.0266(8) 0.0210(7) -0.0074(6) -0.0055(6) -0.0008(6)
C13 0.0226(7) 0.0226(7) 0.0207(7) -0.0077(6) -0.0031(5) 0.0021(6)
C53 0.0214(7) 0.0217(7) 0.0198(7) -0.0045(5) -0.0056(5) -0.0035(5)
C9 0.0250(7) 0.0205(7) 0.0202(7) -0.0071(6) -0.0037(5) 0.0010(6)
C11 0.0194(7) 0.0280(7) 0.0213(7) -0.0030(6) -0.0075(5) -0.0033(6)
C2 0.0200(7) 0.0254(7) 0.0206(7) -0.0080(6) -0.0017(5) 0.0003(6)
C25 0.0215(7) 0.0223(7) 0.0196(7) -0.0073(6) -0.0031(5) 0.0024(5)
C31 0.0213(7) 0.0212(7) 0.0231(7) -0.0035(6) -0.0043(5) -0.0048(5)
C46 0.0232(7) 0.0212(7) 0.0240(7) -0.0061(6) -0.0051(6) -0.0002(5)
C5 0.0226(7) 0.0232(7) 0.0198(7) -0.0069(6) -0.0020(5) -0.0025(6)
C1 0.0214(7) 0.0223(7) 0.0199(7) -0.0074(6) -0.0056(5) -0.0015(5)
C33 0.0322(8) 0.0292(8) 0.0251(8) -0.0091(6) -0.0068(6) -0.0023(6)
C48 0.0307(8) 0.0275(8) 0.0203(7) -0.0053(6) -0.0046(6) -0.0043(6)
C50 0.0299(8) 0.0280(8) 0.0218(7) -0.0012(6) -0.0081(6) -0.0025(6)
C4 0.0295(8) 0.0193(7) 0.0214(7) -0.0022(6) -0.0077(6) -0.0002(6)
C36 0.0232(7) 0.0258(8) 0.0271(8) -0.0093(6) -0.0039(6) -0.0019(6)
C37 0.0229(7) 0.0278(8) 0.0238(7) -0.0076(6) -0.0026(6) -0.0001(6)
C41 0.0293(8) 0.0314(8) 0.0239(7) -0.0011(6) -0.0098(6) -0.0067(6)
C32 0.0239(7) 0.0226(7) 0.0272(8) -0.0063(6) -0.0058(6) 0.0007(6)
C23 0.0292(8) 0.0237(7) 0.0319(8) -0.0032(6) -0.0093(6) -0.0003(6)
C47 0.0268(7) 0.0258(8) 0.0241(7) -0.0099(6) -0.0019(6) -0.0007(6)
C30 0.0212(7) 0.0234(7) 0.0203(7) -0.0064(6) -0.0031(5) 0.0004(5)
C19 0.0275(7) 0.0222(7) 0.0207(7) -0.0022(6) -0.0034(6) -0.0044(6)
C12 0.0247(7) 0.0205(7) 0.0193(7) -0.0061(5) -0.0041(5) -0.0013(6)
C24 0.0285(8) 0.0232(7) 0.0232(7) -0.0038(6) -0.0045(6) -0.0024(6)
C52 0.0219(7) 0.0226(7) 0.0277(8) -0.0072(6) -0.0050(6) 0.0013(6)
C49 0.0267(7) 0.0232(7) 0.0208(7) -0.0032(6) -0.0047(6) -0.0043(6)
C35 0.0225(7) 0.0256(8) 0.0337(8) -0.0051(6) -0.0076(6) 0.0009(6)
C18 0.0254(7) 0.0247(7) 0.0240(7) -0.0067(6) -0.0052(6) 0.0011(6)
C43 0.0244(7) 0.0258(7) 0.0238(7) -0.0010(6) -0.0039(6) 0.0001(6)
C40 0.0267(7) 0.0265(8) 0.0204(7) -0.0028(6) -0.0050(6) -0.0066(6)
C45 0.0211(7) 0.0219(7) 0.0196(7) -0.0008(6) -0.0040(5) -0.0034(5)
C17 0.0275(8) 0.0294(8) 0.0327(8) -0.0100(7) -0.0127(6) 0.0022(6)
C38 0.0292(8) 0.0316(8) 0.0250(8) -0.0114(6) -0.0010(6) -0.0038(6)
C15 0.0268(8) 0.0264(8) 0.0281(8) -0.0043(6) -0.0022(6) -0.0025(6)
C28 0.0379(9) 0.0262(8) 0.0254(8) 0.0014(6) -0.0050(7) -0.0061(7)
C16 0.0237(8) 0.0281(8) 0.0394(9) -0.0096(7) -0.0038(6) -0.0039(6)
C14 0.0243(7) 0.0224(7) 0.0233(7) -0.0074(6) -0.0028(6) 0.0006(6)
C34 0.0287(8) 0.0305(8) 0.0276(8) -0.0022(6) -0.0114(6) -0.0039(6)
C27 0.0352(8) 0.0308(8) 0.0211(7) -0.0037(6) -0.0079(6) 0.0005(7)
C39 0.0336(8) 0.0320(8) 0.0219(7) -0.0078(6) -0.0053(6) -0.0083(7)
C42 0.0237(7) 0.0307(8) 0.0278(8) 0.0033(6) -0.0092(6) -0.0035(6)
C20 0.0307(8) 0.0318(8) 0.0230(8) -0.0051(6) -0.0024(6) 0.0013(6)
C29 0.0299(8) 0.0285(8) 0.0285(8) -0.0051(6) -0.0060(6) -0.0065(6)
C51 0.0256(7) 0.0238(7) 0.0293(8) -0.0010(6) -0.0092(6) -0.0001(6)
C22 0.0413(9) 0.0303(8) 0.0249(8) 0.0004(6) -0.0137(7) -0.0041(7)
B1 0.0218(8) 0.0235(8) 0.0186(8) -0.0070(6) -0.0043(6) 0.0023(6)
B2 0.0220(8) 0.0213(8) 0.0186(7) -0.0077(6) -0.0043(6) 0.0017(6)
C21 0.0420(9) 0.0371(9) 0.0203(8) -0.0054(7) -0.0047(7) -0.0019(7)

loop_
_atom_type_symbol
_atom_type_description
_atom_type_scat_dispersion_real
_atom_type_scat_dispersion_imag
_atom_type_scat_source
C C 0.0181 0.0091 'International Tables Vol C Tables 4.2.6.8 and 6.1.1.4'
H H 0.0000 0.0000 'International Tables Vol C Tables 4.2.6.8 and 6.1.1.4'
B B 0.0090 0.0039 'International Tables Vol C Tables 4.2.6.8 and 6.1.1.4'
N N 0.0311 0.0180 'International Tables Vol C Tables 4.2.6.8 and 6.1.1.4'
O O 0.0492 0.0322 'International Tables Vol C Tables 4.2.6.8 and 6.1.1.4'
F F 0.0727 0.0534 'International Tables Vol C Tables 4.2.6.8 and 6.1.1.4'

loop_
_exptl_crystal_face_index_h
_exptl_crystal_face_index_k
_exptl_crystal_face_index_l
_exptl_crystal_face_perp_dist
_exptl_oxdiff_crystal_face_indexfrac_h
_exptl_oxdiff_crystal_face_indexfrac_k
_exptl_oxdiff_crystal_face_indexfrac_l
_exptl_oxdiff_crystal_face_x
_exptl_oxdiff_crystal_face_y
_exptl_oxdiff_crystal_face_z
-6 3 -1 0.0482 -6.1291 3.3685 -0.6677 -0.1334 -0.5548 0.8212
-1 6 6 0.0628 -1.1506 6.4457 5.8164 0.0623 0.2624 0.9630
7 0 4 0.0696 7.0890 -0.3414 4.4054 0.2077 0.8658 -0.4553
6 -3 1 0.0741 6.1156 -3.3894 0.6373 0.1327 0.5518 -0.8234
-6 -3 -7 0.0410 -6.3347 -2.8414 -7.1526 -0.2329 -0.9720 -0.0309
-5 -1 6 0.0528 -4.5574 -1.4440 6.1313 0.8093 -0.3859 0.4428
3 5 -5 0.0214 3.3897 4.9393 -4.5414 -0.9007 0.4291 0.0677
3 -6 -4 0.0722 3.1294 -5.7762 -4.2434 -0.0326 0.0162 -0.9993
-3 -6 4 0.0437 -2.8678 -5.7245 3.8345 0.8815 -0.4198 -0.2161
3 -2 9 0.0427 2.9931 -1.9860 9.0114 0.8799 0.4829 -0.1252

loop_
_geom_angle_atom_site_label_1
_geom_angle_atom_site_label_2
_geom_angle_atom_site_label_3
_geom_angle
C53 O2 B2 111.56(11)
C44 O1 B1 111.44(11)
C37 N1 C45 118.57(12)
C37 N1 B1 134.29(12)
C45 N1 B1 107.06(11)
C46 N2 C54 118.59(12)
C46 N2 B2 134.47(12)
C54 N2 B2 106.92(11)
C5 C6 C1 120.67(13)
C5 C6 C7 115.84(12)
C1 C6 C7 123.47(12)
C9 C8 C7 115.05(13)
C9 C8 B2 120.42(12)
C7 C8 B2 124.32(12)
F7 C10 C11 119.65(13)
F7 C10 C9 121.47(13)
C11 C10 C9 118.87(13)
N2 C54 C49 124.79(13)
N2 C54 C53 110.91(12)
C49 C54 C53 124.28(13)
C12 C7 C8 120.09(13)
C12 C7 C6 115.02(12)
C8 C7 C6 124.88(12)
F2 C3 C4 120.14(13)
F2 C3 C2 120.59(13)
C4 C3 C2 119.26(13)
O1 C44 C43 129.20(13)
O1 C44 C45 111.99(12)
C43 C44 C45 118.79(13)
C27 C26 C25 122.76(14)
C27 C26 H26 118.6
C25 C26 H26 118.6
C18 C13 C14 116.58(13)
C18 C13 B1 119.52(13)
C14 C13 B1 123.81(13)
O2 C53 C52 129.27(13)
O2 C53 C54 112.01(12)
C52 C53 C54 118.71(13)
F8 C9 C10 115.37(12)
F8 C9 C8 119.83(13)
C10 C9 C8 124.75(13)
F6 C11 C12 121.37(13)
F6 C11 C10 120.33(13)
C12 C11 C10 118.26(13)
F1 C2 C3 114.87(12)
F1 C2 C1 120.20(13)
C3 C2 C1 124.93(13)
C26 C25 C30 116.49(13)
C26 C25 B2 119.41(13)
C30 C25 B2 124.09(13)
C32 C31 C36 118.23(13)
C32 C31 C30 120.20(13)
C36 C31 C30 121.42(13)
N2 C46 C47 120.96(13)
N2 C46 H46 119.5
C47 C46 H46 119.5
F4 C5 C4 117.47(13)
F4 C5 C6 120.04(12)
C4 C5 C6 122.47(13)
C2 C1 C6 114.45(13)
C2 C1 B1 119.99(12)
C6 C1 B1 125.55(12)
C32 C33 C34 119.75(14)
C32 C33 H33 120.1
C34 C33 H33 120.1
C47 C48 C49 119.58(14)
C47 C48 H48 120.2
C49 C48 H48 120.2
C51 C50 C49 119.49(14)
C51 C50 H50 120.3
C49 C50 H50 120.3
F3 C4 C5 121.18(13)
F3 C4 C3 120.72(13)
C5 C4 C3 118.09(13)
C35 C36 C31 120.51(14)
C35 C36 H36 119.7
C31 C36 H36 119.7
N1 C37 C38 120.94(14)
N1 C37 H37 119.5
C38 C37 H37 119.5
C42 C41 C40 119.03(14)
C42 C41 H41 120.5
C40 C41 H41 120.5
C33 C32 C31 121.24(14)
C33 C32 H32 119.4
C31 C32 H32 119.4
C22 C23 C24 120.56(15)
C22 C23 H23 119.7
C24 C23 H23 119.7
C48 C47 C46 120.57(14)
C48 C47 H47 119.7
C46 C47 H47 119.7
C29 C30 C25 120.38(13)
C29 C30 C31 115.92(13)
C25 C30 C31 123.70(13)
C20 C19 C24 118.27(14)
C20 C19 C14 121.29(13)
C24 C19 C14 120.28(13)
F5 C12 C11 117.88(12)
F5 C12 C7 119.08(12)
C11 C12 C7 122.95(13)
C23 C24 C19 120.57(14)
C23 C24 H24 119.7
C19 C24 H24 119.7
C53 C52 C51 117.78(13)
C53 C52 H52 121.1
C51 C52 H52 121.1
C54 C49 C48 115.49(13)
C54 C49 C50 116.07(13)
C48 C49 C50 128.44(14)
C34 C35 C36 120.51(14)
C34 C35 H35 119.7
C36 C35 H35 119.7
C17 C18 C13 122.56(14)
C17 C18 H18 118.7
C13 C18 H18 118.7
C44 C43 C42 117.78(14)
C44 C43 H43 121.1
C42 C43 H43 121.1
C45 C40 C39 115.35(14)
C45 C40 C41 116.28(14)
C39 C40 C41 128.36(14)
N1 C45 C40 124.57(13)
N1 C45 C44 111.01(13)
C40 C45 C44 124.37(13)
C16 C17 C18 119.84(15)
C16 C17 H17 120.1
C18 C17 H17 120.1
C39 C38 C37 120.55(14)
C39 C38 H38 119.7
C37 C38 H38 119.7
C16 C15 C14 121.29(15)
C16 C15 H15 119.4
C14 C15 H15 119.4
C27 C28 C29 118.88(15)
C27 C28 H28 120.6
C29 C28 H28 120.6
C17 C16 C15 119.29(15)
C17 C16 H16 120.4
C15 C16 H16 120.4
C15 C14 C13 120.16(14)
C15 C14 C19 116.31(13)
C13 C14 C19 123.47(13)
C35 C34 C33 119.74(14)
C35 C34 H34 120.1
C33 C34 H34 120.1
C28 C27 C26 119.98(14)
C28 C27 H27 120.0
C26 C27 H27 120.0
C38 C39 C40 120.00(14)
C38 C39 H39 120.0
C40 C39 H39 120.0
C41 C42 C43 123.65(14)
C41 C42 H42 118.2
C43 C42 H42 118.2
C21 C20 C19 121.01(15)
C21 C20 H20 119.5
C19 C20 H20 119.5
C28 C29 C30 121.47(15)
C28 C29 H29 119.3
C30 C29 H29 119.3
C50 C51 C52 123.51(14)
C50 C51 H51 118.2
C52 C51 H51 118.2
C23 C22 C21 119.38(15)
C23 C22 H22 120.3
C21 C22 H22 120.3
O1 B1 C13 114.56(12)
O1 B1 C1 110.45(11)
C13 B1 C1 114.12(12)
O1 B1 N1 98.30(10)
C13 B1 N1 109.46(11)
C1 B1 N1 108.68(11)
O2 B2 C25 112.73(12)
O2 B2 C8 109.95(11)
C25 B2 C8 113.43(12)
O2 B2 N2 98.47(10)
C25 B2 N2 111.26(11)
C8 B2 N2 110.04(11)
C22 C21 C20 120.21(15)
C22 C21 H21 119.9
C20 C21 H21 119.9

loop_
_geom_bond_atom_site_label_1
_geom_bond_atom_site_label_2
_geom_bond_distance
F8 C9 1.3602(16)
F6 C11 1.3462(16)
F7 C10 1.3408(16)
F5 C12 1.3572(16)
F3 C4 1.3429(17)
F4 C5 1.3494(16)
F1 C2 1.3625(16)
F2 C3 1.3438(16)
O2 C53 1.3386(17)
O2 B2 1.5075(18)
O1 C44 1.3439(17)
O1 B1 1.5107(18)
N1 C37 1.3283(19)
N1 C45 1.3577(18)
N1 B1 1.6514(19)
N2 C46 1.3251(18)
N2 C54 1.3585(18)
N2 B2 1.6498(19)
C6 C5 1.387(2)
C6 C1 1.4146(19)
C6 C7 1.4998(19)
C8 C9 1.390(2)
C8 C7 1.4113(19)
C8 B2 1.636(2)
C10 C11 1.375(2)
C10 C9 1.381(2)
C54 C49 1.399(2)
C54 C53 1.405(2)
C7 C12 1.381(2)
C3 C4 1.377(2)
C3 C2 1.379(2)
C44 C43 1.372(2)
C44 C45 1.403(2)
C26 C27 1.386(2)
C26 C25 1.406(2)
C26 H26 0.9500
C13 C18 1.406(2)
C13 C14 1.416(2)
C13 B1 1.619(2)
C53 C52 1.373(2)
C11 C12 1.375(2)
C2 C1 1.389(2)
C25 C30 1.414(2)
C25 B2 1.625(2)
C31 C32 1.397(2)
C31 C36 1.398(2)
C31 C30 1.497(2)
C46 C47 1.408(2)
C46 H46 0.9500
C5 C4 1.375(2)
C1 B1 1.646(2)
C33 C32 1.387(2)
C33 C34 1.388(2)
C33 H33 0.9500
C48 C47 1.375(2)
C48 C49 1.418(2)
C48 H48 0.9500
C50 C51 1.372(2)
C50 C49 1.418(2)
C50 H50 0.9500
C36 C35 1.387(2)
C36 H36 0.9500
C37 C38 1.402(2)
C37 H37 0.9500
C41 C42 1.377(2)
C41 C40 1.421(2)
C41 H41 0.9500
C32 H32 0.9500
C23 C22 1.385(2)
C23 C24 1.393(2)
C23 H23 0.9500
C47 H47 0.9500
C30 C29 1.399(2)
C19 C20 1.396(2)
C19 C24 1.398(2)
C19 C14 1.497(2)
C24 H24 0.9500
C52 C51 1.418(2)
C52 H52 0.9500
C35 C34 1.386(2)
C35 H35 0.9500
C18 C17 1.392(2)
C18 H18 0.9500
C43 C42 1.421(2)
C43 H43 0.9500
C40 C45 1.400(2)
C40 C39 1.413(2)
C17 C16 1.380(2)
C17 H17 0.9500
C38 C39 1.368(2)
C38 H38 0.9500
C15 C16 1.387(2)
C15 C14 1.402(2)
C15 H15 0.9500
C28 C27 1.386(2)
C28 C29 1.389(2)
C28 H28 0.9500
C16 H16 0.9500
C34 H34 0.9500
C27 H27 0.9500
C39 H39 0.9500
C42 H42 0.9500
C20 C21 1.390(2)
C20 H20 0.9500
C29 H29 0.9500
C51 H51 0.9500
C22 C21 1.389(2)
C22 H22 0.9500
C21 H21 0.9500
